data_7204780
loop_
_publ_author_name
'Franck Millange'
'Christian Serre'
'J\'er\^ome Marrot'
'Nicole Gardant'
'Fabienne Pell\'e'
'G\'erard F\'erey'

_publ_section_title
;
 Synthesis, structure and properties of a three-dimensional porous
 rare-earth carboxylate MIL-83(Eu): Eu2(O2C-C10H14-CO2)3
;
_journal_issue 4
_journal_name_full 'J. Mater. Chem.'
_journal_page_first 642
_journal_page_last 645
_journal_paper_doi 10.1039/b314343k
_journal_volume 14
_journal_year 2004
_chemical_formula_sum 'C36 H42 Eu2 O12'
_chemical_formula_weight 970.62
_chemical_name_systematic
;
?
;
_space_group_IT_number 185
_symmetry_cell_setting hexagonal
_symmetry_space_group_name_Hall 'P 6c -2'
_symmetry_space_group_name_H-M 'P 63 c m'
_atom_sites_solution_hydrogens geom
_atom_sites_solution_primary direct
_atom_sites_solution_secondary difmap
_audit_creation_method SHELXL-97
_cell_angle_alpha 90.00
_cell_angle_beta 90.00
_cell_angle_gamma 120.00
_cell_formula_units_Z 2
_cell_length_a 16.46600(10)
_cell_length_b 16.46600(10)
_cell_length_c 7.73750(10)
_cell_measurement_reflns_used 4416
_cell_measurement_temperature 296(2)
_cell_volume 1816.80(3)
_computing_cell_refinement 'Bruker SMART'
_computing_data_collection 'Bruker SMART'
_computing_data_reduction 'Bruker SHELXTL'
_computing_molecular_graphics 'Bruker SHELXTL'
_computing_publication_material 'Bruker SHELXTL'
_computing_structure_refinement 'SHELXL-97 (Sheldrick, 1997)'
_computing_structure_solution 'SHELXS-97 (Sheldrick, 1990)'
_diffrn_ambient_temperature 296(2)
_diffrn_measured_fraction_theta_full 0.981
_diffrn_measured_fraction_theta_max 0.981
_diffrn_measurement_device_type 'CCD area detector'
_diffrn_measurement_method 'phi and omega scans'
_diffrn_radiation_monochromator graphite
_diffrn_radiation_source 'fine-focus sealed tube'
_diffrn_radiation_type MoK\a
_diffrn_radiation_wavelength 0.71073
_diffrn_reflns_av_R_equivalents 0.0948
_diffrn_reflns_av_sigmaI/netI 0.0422
_diffrn_reflns_limit_h_max 21
_diffrn_reflns_limit_h_min -21
_diffrn_reflns_limit_k_max 21
_diffrn_reflns_limit_k_min -22
_diffrn_reflns_limit_l_max 10
_diffrn_reflns_limit_l_min -9
_diffrn_reflns_number 12056
_diffrn_reflns_theta_full 29.76
_diffrn_reflns_theta_max 29.76
_diffrn_reflns_theta_min 1.43
_diffrn_standards_decay_% 0
_diffrn_standards_interval_count 0
_diffrn_standards_interval_time 0
_diffrn_standards_number 0
_exptl_absorpt_coefficient_mu 3.482
_exptl_absorpt_correction_T_max 0.8733
_exptl_absorpt_correction_T_min 0.2749
_exptl_absorpt_correction_type multi-scan
_exptl_absorpt_process_details 'SADABS (Sheldrick, 1996)'
_exptl_crystal_colour colorless
_exptl_crystal_density_diffrn 1.774
_exptl_crystal_density_method 'not measured'
_exptl_crystal_description needle
_exptl_crystal_F_000 960
_exptl_crystal_size_max 0.50
_exptl_crystal_size_mid 0.04
_exptl_crystal_size_min 0.04
_refine_diff_density_max 3.740
_refine_diff_density_min -1.402
_refine_diff_density_rms 0.318
_refine_ls_abs_structure_details 'Flack H D (1983), Acta Cryst. A39, 876-881'
_refine_ls_abs_structure_Flack 0.5(2)
_refine_ls_extinction_method none
_refine_ls_goodness_of_fit_ref 1.125
_refine_ls_hydrogen_treatment mixed
_refine_ls_matrix_type full
_refine_ls_number_parameters 72
_refine_ls_number_reflns 1676
_refine_ls_number_restraints 31
_refine_ls_restrained_S_all 1.140
_refine_ls_R_factor_all 0.0920
_refine_ls_R_factor_gt 0.0727
_refine_ls_shift/su_max 0.012
_refine_ls_shift/su_mean 0.001
_refine_ls_structure_factor_coef Fsqd
_refine_ls_weighting_details
;
calc w=1/[\s^2^(Fo^2^)+(0.1160P)^2^+23.9998P] where
P=(Fo^2^+2Fc^2^)/3
;
_refine_ls_weighting_scheme calc
_refine_ls_wR_factor_gt 0.1919
_refine_ls_wR_factor_ref 0.2153
_reflns_number_gt 1239
_reflns_number_total 1676
_reflns_threshold_expression >2sigma(I)
_cod_data_source_file b314343k.txt
_cod_data_source_block MIL83
_cod_depositor_comments
;
The following automatic conversions were performed:
'_symmetry_cell_setting' value 'Hexagonal' changed to 'hexagonal'
according to '/home/saulius/struct/CIF-dictionaries/cif_core.dic'
dictionary named 'cif_core.dic' version 2.4.1 from 2010-06-29.

Automatic conversion script
Id: cif_fix_enum 1527 2010-12-29 10:47:43Z saulius 
;
_cod_original_sg_symbol_H-M P6(3)cm
_cod_database_code 7204780

loop_
_symmetry_equiv_pos_as_xyz
'x, y, z'
'-y, x-y, z'
'-x+y, -x, z'
'-x, -y, z+1/2'
'y, -x+y, z+1/2'
'x-y, x, z+1/2'
'-y, -x, z+1/2'
'-x+y, y, z+1/2'
'x, x-y, z+1/2'
'y, x, z'
'x-y, -y, z'
'-x, -x+y, z'

loop_
_atom_site_label
_atom_site_type_symbol
_atom_site_fract_x
_atom_site_fract_y
_atom_site_fract_z
_atom_site_U_iso_or_equiv
_atom_site_adp_type
_atom_site_occupancy
_atom_site_symmetry_multiplicity
_atom_site_calc_flag
_atom_site_refinement_flags
_atom_site_disorder_assembly
_atom_site_disorder_group
Eu1 Eu -0.3333 1.3333 0.3688(2) 0.01834(2) Uani 1 3 d S . .
O1 O -0.30479(7) 1.25164(7) 0.6339(3) 0.0527(4) Uani 1 1 d DU . .
O2 O -0.36223(19) 1.17591(12) 0.8333(2) 0.0956(8) Uani 1 1 d U . .
C1 C -0.33656(12) 1.17341(11) 0.6861(3) 0.0488(5) Uani 1 1 d DU . .
C2 C -0.33568(9) 1.08777(10) 0.6151(2) 0.0439(3) Uani 1 1 d DU . .
C3 C -0.24538(19) 1.0000 0.6515(3) 0.0863(5) Uani 1 2 d SDU . .
H3 H -0.1918 1.0000 0.7067 0.104 Uiso 1 2 calc SR . .
C4 C -0.42673(13) 1.0000 0.6214(5) 0.0924(9) Uani 1 2 d SDU . .
H4A H -0.4646 1.0000 0.5253 0.111 Uiso 1 2 calc SR . .
H4B H -0.4586 1.0000 0.7269 0.111 Uiso 1 2 calc SR . .
C5 C -0.31835(18) 1.08403(15) 0.4359(2) 0.0759(6) Uani 1 1 d DU . .
H5A H -0.2570 1.1373 0.4110 0.091 Uiso 1 1 calc R . .
H5B H -0.3637 1.0938 0.3729 0.091 Uiso 1 1 calc R . .
C6 C -0.32060(14) 1.0000 0.3608(5) 0.0863(5) Uani 1 2 d SDU . .
H6 H -0.3151 1.0000 0.2347 0.104 Uiso 1 2 calc SR . .
C7 C -0.25388(10) 1.08867(11) 0.6989(3) 0.0439(3) Uani 1 1 d DU . .
H7A H -0.2596 1.0912 0.8233 0.053 Uiso 1 1 calc R . .
H7B H -0.1969 1.1448 0.6637 0.053 Uiso 1 1 calc R . .
C8 C -0.24137(15) 1.0000 0.4615(3) 0.0957(7) Uani 1 2 d SDU . .
H8A H -0.2379 0.9453 0.4262 0.115 Uiso 0.50 1 calc PR . .
H8B H -0.1832 1.0547 0.4262 0.115 Uiso 0.50 1 calc PR . .

loop_
_atom_site_aniso_label
_atom_site_aniso_U_11
_atom_site_aniso_U_22
_atom_site_aniso_U_33
_atom_site_aniso_U_23
_atom_site_aniso_U_13
_atom_site_aniso_U_12
Eu1 0.01663(2) 0.01663(2) 0.02178(4) 0.000 0.000 0.00831(1)
O1 0.0366(4) 0.0256(3) 0.1016(10) 0.0118(7) 0.0025(8) 0.0198(2)
O2 0.1530(15) 0.0385(7) 0.0507(8) -0.0167(6) 0.0158(8) 0.0142(8)
C1 0.0316(6) 0.0270(5) 0.0769(10) -0.0076(6) 0.0041(7) 0.0065(4)
C2 0.0272(4) 0.0221(3) 0.0710(6) 0.0091(5) -0.0016(5) 0.0038(2)
C3 0.0466(6) 0.0262(8) 0.1793(11) 0.000 0.0506(8) 0.0131(4)
C4 0.0166(6) 0.0178(8) 0.243(3) 0.000 -0.0073(14) 0.0089(4)
C5 0.1160(10) 0.0559(7) 0.0655(8) -0.0167(7) -0.0175(8) 0.0503(5)
C6 0.0466(6) 0.0262(8) 0.1793(11) 0.000 0.0506(8) 0.0131(4)
C7 0.0272(4) 0.0221(3) 0.0710(6) 0.0091(5) -0.0016(5) 0.0038(2)
C8 0.0545(8) 0.070(2) 0.1678(12) 0.000 0.0604(9) 0.0349(11)

loop_
_atom_type_symbol
_atom_type_description
_atom_type_scat_dispersion_real
_atom_type_scat_dispersion_imag
_atom_type_scat_source
C C 0.0033 0.0016 'International Tables Vol C Tables 4.2.6.8 and 6.1.1.4'
O O 0.0106 0.0060 'International Tables Vol C Tables 4.2.6.8 and 6.1.1.4'
Eu Eu -0.1578 3.6682 'International Tables Vol C Tables 4.2.6.8 and 6.1.1.4'
H H 0.0000 0.0000 'International Tables Vol C Tables 4.2.6.8 and 6.1.1.4'

loop_
_geom_angle_atom_site_label_1
_geom_angle_atom_site_label_2
_geom_angle_atom_site_label_3
_geom_angle
_geom_angle_site_symmetry_1
_geom_angle_site_symmetry_3
_geom_angle_publ_flag
O2 Eu1 O2 118.71(2) 7_664 8_354 ?
O2 Eu1 O2 118.71(2) 7_664 9_584 ?
O2 Eu1 O2 118.72(2) 8_354 9_584 ?
O2 Eu1 O1 46.41(6) 7_664 7_664 ?
O2 Eu1 O1 88.86(7) 8_354 7_664 ?
O2 Eu1 O1 117.03(8) 9_584 7_664 ?
O2 Eu1 O1 117.03(8) 7_664 8_354 ?
O2 Eu1 O1 46.41(6) 8_354 8_354 ?
O2 Eu1 O1 88.86(7) 9_584 8_354 ?
O1 Eu1 O1 70.69(8) 7_664 8_354 ?
O2 Eu1 O1 88.86(7) 7_664 9_584 ?
O2 Eu1 O1 117.03(8) 8_354 9_584 ?
O2 Eu1 O1 46.41(6) 9_584 9_584 ?
O1 Eu1 O1 70.69(8) 7_664 9_584 ?
O1 Eu1 O1 70.69(8) 8_354 9_584 ?
O2 Eu1 O1 74.86(6) 7_664 . ?
O2 Eu1 O1 79.82(6) 8_354 . ?
O2 Eu1 O1 134.90(8) 9_584 . ?
O1 Eu1 O1 103.08(5) 7_664 . ?
O1 Eu1 O1 125.05(4) 8_354 . ?
O1 Eu1 O1 161.17(5) 9_584 . ?
O2 Eu1 O1 79.82(6) 7_664 2_685 ?
O2 Eu1 O1 134.90(8) 8_354 2_685 ?
O2 Eu1 O1 74.86(6) 9_584 2_685 ?
O1 Eu1 O1 125.05(4) 7_664 2_685 ?
O1 Eu1 O1 161.17(5) 8_354 2_685 ?
O1 Eu1 O1 103.08(5) 9_584 2_685 ?
O1 Eu1 O1 65.25(7) . 2_685 ?
O2 Eu1 O1 134.90(8) 7_664 3_365 ?
O2 Eu1 O1 74.86(6) 8_354 3_365 ?
O2 Eu1 O1 79.82(6) 9_584 3_365 ?
O1 Eu1 O1 161.17(5) 7_664 3_365 ?
O1 Eu1 O1 103.08(5) 8_354 3_365 ?
O1 Eu1 O1 125.05(4) 9_584 3_365 ?
O1 Eu1 O1 65.25(7) . 3_365 ?
O1 Eu1 O1 65.25(7) 2_685 3_365 ?
O2 Eu1 C1 23.48(6) 7_664 7_664 ?
O2 Eu1 C1 105.06(8) 8_354 7_664 ?
O2 Eu1 C1 119.62(8) 9_584 7_664 ?
O1 Eu1 C1 22.97(5) 7_664 7_664 ?
O1 Eu1 C1 93.66(7) 8_354 7_664 ?
O1 Eu1 C1 78.04(6) 9_584 7_664 ?
O1 Eu1 C1 89.81(6) . 7_664 ?
O1 Eu1 C1 102.53(4) 2_685 7_664 ?
O1 Eu1 C1 154.87(7) 3_365 7_664 ?
O2 Eu1 C1 119.62(8) 7_664 8_354 ?
O2 Eu1 C1 23.48(6) 8_354 8_354 ?
O2 Eu1 C1 105.06(8) 9_584 8_354 ?
O1 Eu1 C1 78.04(6) 7_664 8_354 ?
O1 Eu1 C1 22.97(5) 8_354 8_354 ?
O1 Eu1 C1 93.66(7) 9_584 8_354 ?
O1 Eu1 C1 102.53(4) . 8_354 ?
O1 Eu1 C1 154.87(7) 2_685 8_354 ?
O1 Eu1 C1 89.81(6) 3_365 8_354 ?
C1 Eu1 C1 99.16(6) 7_664 8_354 ?
O2 Eu1 C1 105.06(8) 7_664 9_584 ?
O2 Eu1 C1 119.62(8) 8_354 9_584 ?
O2 Eu1 C1 23.48(6) 9_584 9_584 ?
O1 Eu1 C1 93.66(7) 7_664 9_584 ?
O1 Eu1 C1 78.04(6) 8_354 9_584 ?
O1 Eu1 C1 22.97(5) 9_584 9_584 ?
O1 Eu1 C1 154.87(7) . 9_584 ?
O1 Eu1 C1 89.81(6) 2_685 9_584 ?
O1 Eu1 C1 102.53(4) 3_365 9_584 ?
C1 Eu1 C1 99.16(6) 7_664 9_584 ?
C1 Eu1 C1 99.16(6) 8_354 9_584 ?
C1 O1 Eu1 103.96(16) . 7_665 ?
C1 O1 Eu1 136.49(15) . . ?
Eu1 O1 Eu1 99.58(5) 7_665 . ?
C1 O2 Eu1 104.90(14) . 7_665 ?
O1 C1 O2 104.6(2) . . ?
O1 C1 C2 132.6(2) . . ?
O2 C1 C2 122.13(18) . . ?
O1 C1 Eu1 53.06(13) . 7_665 ?
O2 C1 Eu1 51.62(12) . 7_665 ?
C2 C1 Eu1 172.61(15) . 7_665 ?
C5 C2 C4 96.76(18) . . ?
C5 C2 C7 102.99(18) . . ?
C4 C2 C7 117.85(16) . . ?
C5 C2 C1 119.18(18) . . ?
C4 C2 C1 114.88(15) . . ?
C7 C2 C1 105.16(14) . . ?
C8 C3 C7 104.89(15) . 11_675 ?
C8 C3 C7 104.89(15) . . ?
C7 C3 C7 106.5(2) 11_675 . ?
C8 C3 H3 113.3 . . ?
C7 C3 H3 113.3 11_675 . ?
C7 C3 H3 113.3 . . ?
C2 C4 C2 116.3(2) . 11_675 ?
C2 C4 H4A 108.2 . . ?
C2 C4 H4A 108.2 11_675 . ?
C2 C4 H4B 108.2 . . ?
C2 C4 H4B 108.2 11_675 . ?
H4A C4 H4B 107.4 . . ?
C2 C5 C6 120.7(2) . . ?
C2 C5 H5A 107.2 . . ?
C6 C5 H5A 107.2 . . ?
C2 C5 H5B 107.2 . . ?
C6 C5 H5B 107.2 . . ?
H5A C5 H5B 106.8 . . ?
C5 C6 C5 107.7(3) 11_675 . ?
C5 C6 C8 100.3(2) 11_675 . ?
C5 C6 C8 100.3(2) . . ?
C5 C6 H6 115.5 11_675 . ?
C5 C6 H6 115.5 . . ?
C8 C6 H6 115.5 . . ?
C2 C7 C3 112.83(16) . . ?
C2 C7 H7A 109.0 . . ?
C3 C7 H7A 109.0 . . ?
C2 C7 H7B 109.0 . . ?
C3 C7 H7B 109.0 . . ?
H7A C7 H7B 107.8 . . ?
C3 C8 C6 118.3(2) . . ?
C3 C8 H8A 107.7 . . ?
C6 C8 H8A 107.7 . . ?
C3 C8 H8B 107.7 . . ?
C6 C8 H8B 107.7 . . ?
H8A C8 H8B 107.1 . . ?

loop_
_geom_bond_atom_site_label_1
_geom_bond_atom_site_label_2
_geom_bond_distance
_geom_bond_site_symmetry_2
_geom_bond_publ_flag
Eu1 O2 2.406(2) 7_664 ?
Eu1 O2 2.406(2) 8_354 ?
Eu1 O2 2.406(2) 9_584 ?
Eu1 O1 2.443(2) 7_664 ?
Eu1 O1 2.443(2) 8_354 ?
Eu1 O1 2.443(2) 9_584 ?
Eu1 O1 2.621(2) . ?
Eu1 O1 2.621(2) 2_685 ?
Eu1 O1 2.621(2) 3_365 ?
Eu1 C1 2.966(2) 7_664 ?
Eu1 C1 2.966(2) 8_354 ?
Eu1 C1 2.966(2) 9_584 ?
O1 C1 1.193(2) . ?
O1 Eu1 2.443(2) 7_665 ?
O2 C1 1.223(3) . ?
O2 Eu1 2.406(2) 7_665 ?
C1 C2 1.520(3) . ?
C1 Eu1 2.966(2) 7_665 ?
C2 C5 1.423(3) . ?
C2 C4 1.4738(16) . ?
C2 C7 1.488(3) . ?
C3 C8 1.471(3) . ?
C3 C7 1.578(3) 11_675 ?
C3 C7 1.578(3) . ?
C3 H3 0.9800 . ?
C4 C2 1.4738(16) 11_675 ?
C4 H4A 0.9700 . ?
C4 H4B 0.9700 . ?
C5 C6 1.484(3) . ?
C5 H5A 0.9700 . ?
C5 H5B 0.9700 . ?
C6 C5 1.484(3) 11_675 ?
C6 C8 1.520(4) . ?
C6 H6 0.9800 . ?
C7 H7A 0.9700 . ?
C7 H7B 0.9700 . ?
C8 H8A 0.9700 . ?
C8 H8B 0.9700 . ?
